data_7234748
loop_
_publ_author_name
'Han, Defang'
'Huang, Kun'
'Li, Xianglin'
'Peng, Mengni'
'Jing, Linhai'
'Yu, Baoyi'
'Chen, Zeqin'
'Qin, Dabin'

_publ_section_title
;
 Temperature-induced structural diversity of metal--organic frameworks and
 their applications in selective sensing of nitrobenzene and
 electrocatalyzing the oxygen evolution reaction
;
_journal_issue 58
_journal_name_full 'RSC Advances'
_journal_page_first 33890
_journal_paper_doi 10.1039/C9RA07031A
_journal_volume 9
_journal_year 2019
_chemical_formula_moiety 'C76 H56 Co2 N8 O10, 3(H2 O)'
_chemical_formula_sum 'C76 H62 Co2 N8 O13'
_chemical_formula_weight 1413.19
_space_group_crystal_system triclinic
_space_group_IT_number 2
_space_group_name_Hall '-P 1'
_space_group_name_H-M_alt 'P -1'
_symmetry_space_group_name_Hall '-P 1'
_symmetry_space_group_name_H-M 'P -1'
_atom_sites_solution_hydrogens mixed
_atom_sites_solution_primary iterative
_audit_creation_date 2019-04-20
_audit_creation_method
;
Olex2 1.2-beta
(compiled 2018.05.29 svn.r3508 for OlexSys, GUI svn.r5506)
;
_audit_update_record
;
2019-04-24 deposited with the CCDC.    2019-10-15 downloaded from the CCDC.
;
_cell_angle_alpha 101.162(12)
_cell_angle_beta 107.318(10)
_cell_angle_gamma 107.004(13)
_cell_formula_units_Z 1
_cell_length_a 10.353(4)
_cell_length_b 12.285(6)
_cell_length_c 14.373(5)
_cell_measurement_reflns_used 9955
_cell_measurement_temperature 293(2)
_cell_measurement_theta_max 25.40
_cell_measurement_theta_min 2.61
_cell_volume 1588.1(12)
_computing_molecular_graphics 'Olex2 (Dolomanov et al., 2009)'
_computing_publication_material 'Olex2 (Dolomanov et al., 2009)'
_computing_structure_refinement 'ShelXL (Sheldrick, 2015)'
_computing_structure_solution 'olex2.solve (Bourhis et al., 2015)'
_diffrn_ambient_temperature 293.15
_diffrn_measured_fraction_theta_full 0.999
_diffrn_measured_fraction_theta_max 0.997
_diffrn_measurement_device_type 'Bruker APEX-II CCD'
_diffrn_measurement_method '\f and \w scans'
_diffrn_radiation_type MoK\a
_diffrn_radiation_wavelength 0.71073
_diffrn_reflns_av_R_equivalents 0.0395
_diffrn_reflns_av_unetI/netI 0.0243
_diffrn_reflns_Laue_measured_fraction_full 0.999
_diffrn_reflns_Laue_measured_fraction_max 0.997
_diffrn_reflns_limit_h_max 12
_diffrn_reflns_limit_h_min -12
_diffrn_reflns_limit_k_max 14
_diffrn_reflns_limit_k_min -14
_diffrn_reflns_limit_l_max 17
_diffrn_reflns_limit_l_min -17
_diffrn_reflns_number 40273
_diffrn_reflns_point_group_measured_fraction_full 0.999
_diffrn_reflns_point_group_measured_fraction_max 0.997
_diffrn_reflns_theta_full 25.242
_diffrn_reflns_theta_max 25.376
_diffrn_reflns_theta_min 2.180
_diffrn_standards_number 0
_exptl_absorpt_coefficient_mu 0.599
_exptl_absorpt_correction_type none
_exptl_crystal_colour brown
_exptl_crystal_density_diffrn 1.478
_exptl_crystal_description block
_exptl_crystal_F_000 732
_refine_diff_density_max 0.301
_refine_diff_density_min -0.334
_refine_diff_density_rms 0.051
_refine_ls_extinction_method none
_refine_ls_goodness_of_fit_ref 1.027
_refine_ls_hydrogen_treatment constr
_refine_ls_matrix_type full
_refine_ls_number_parameters 461
_refine_ls_number_reflns 5818
_refine_ls_number_restraints 1
_refine_ls_restrained_S_all 1.058
_refine_ls_R_factor_all 0.0439
_refine_ls_R_factor_gt 0.0334
_refine_ls_shift/su_max 0.000
_refine_ls_shift/su_mean 0.000
_refine_ls_structure_factor_coef Fsqd
_refine_ls_weighting_details 'w=1/[\s^2^(Fo^2^)+(0.0398P)^2^+1.1296P] where P=(Fo^2^+2Fc^2^)/3'
_refine_ls_weighting_scheme calc
_refine_ls_wR_factor_gt 0.0824
_refine_ls_wR_factor_ref 0.0876
_reflns_Friedel_coverage 0.000
_reflns_number_gt 4860
_reflns_number_total 5818
_reflns_threshold_expression 'I > 2\s(I)'
_cod_data_source_file c9ra07031a2.cif
_cod_data_source_block mo_20170418sco120yellow_0m-auto
_cod_original_cell_volume 1588.1(11)
_cod_database_code 7234748
_shelx_shelxl_version_number 2014/7
_shelx_space_group_comment
;
The symmetry employed for this shelxl refinement is uniquely defined
by the following loop, which should always be used as a source of
symmetry information in preference to the above space-group names.
They are only intended as comments.
;
_olex2_refinement_description
;
1. Fixed Uiso
 At 1.2 times of:
  All C(H) groups
 At 1.5 times of:
  All O(H,H) groups
2. Restrained distances
 H4A-H12
 2.6 with sigma of 0.02
3. Others
 Fixed Sof: O7(0.5) H7A(0.5) H7B(0.5)
4.a Free rotating group:
 O6(H6A,H6B), O7(H7A,H7B)
4.b Rotating group:
 O4(H4A,H4B)
4.c Ternary CH refined with riding coordinates:
 C24(H24), C23(H23), C26(H26), C25(H25)
4.d Aromatic/amide H refined with riding coordinates:
 C2(H2), C3(H3), C1(H1), C9(H9), C7(H7), C6(H6), C5(H5), C38(H38), C37(H37),
 C36(H36), C35(H35), C32(H32), C31(H31), C30(H30), C29(H29), C11(H11), C19(H19),
  C17(H17), C16(H16), C15(H15), C13(H13), C12(H12)
;
_olex2_submission_special_instructions 'No special instructions were received'

loop_
_space_group_symop_operation_xyz
'x, y, z'
'-x, -y, -z'

loop_
_atom_site_label
_atom_site_type_symbol
_atom_site_fract_x
_atom_site_fract_y
_atom_site_fract_z
_atom_site_U_iso_or_equiv
_atom_site_adp_type
_atom_site_occupancy
_atom_site_site_symmetry_order
_atom_site_calc_flag
_atom_site_refinement_flags_posn
_atom_site_refinement_flags_adp
_atom_site_refinement_flags_occupancy
Co1 Co 0.5000 0.5000 0.5000 0.01995(10) Uani 1 2 d S T P
Co2 Co 1.0000 0.5000 0.5000 0.02205(11) Uani 1 2 d S T P
O1 O 0.32227(14) 0.37973(12) 0.36730(10) 0.0273(3) Uani 1 1 d . . .
O2 O 0.65358(14) 0.42615(13) 0.47799(10) 0.0267(3) Uani 1 1 d . . .
O3 O 0.79001(14) 0.38528(13) 0.39259(10) 0.0288(3) Uani 1 1 d . . .
O4 O 0.93431(15) 0.61804(14) 0.58309(11) 0.0309(3) Uani 1 1 d . . .
H4A H 1.0057 0.6662 0.6422 0.046 Uiso 1 1 d DGR . .
H4B H 0.8675 0.5788 0.6042 0.046 Uiso 1 1 d GR . .
O5 O 0.16086(16) 0.20392(15) 0.25981(14) 0.0492(5) Uani 1 1 d . . .
O6 O -0.0644(2) 0.27520(18) 0.20622(14) 0.0516(5) Uani 1 1 d . . .
H6A H 0.0067 0.2517 0.2192 0.077 Uiso 1 1 d G . .
H6B H -0.1233 0.2291 0.1469 0.077 Uiso 1 1 d G . .
N1 N 0.98404(19) 0.39572(16) 0.60503(13) 0.0294(4) Uani 1 1 d . . .
N2 N 1.00847(19) 0.34361(16) 0.74625(13) 0.0292(4) Uani 1 1 d . . .
N3 N 0.55723(18) 0.60932(16) 0.40957(12) 0.0270(4) Uani 1 1 d . . .
N4 N 0.53691(18) 0.65246(16) 0.26559(12) 0.0268(4) Uani 1 1 d . . .
C21 C 0.6689(2) 0.37083(17) 0.40099(14) 0.0204(4) Uani 1 1 d . . .
C2 C 0.9126(3) 0.2755(2) 0.57978(19) 0.0546(8) Uani 1 1 d . . .
H2 H 0.8610 0.2240 0.5132 0.065 Uiso 1 1 calc R . .
C3 C 0.9270(3) 0.2416(2) 0.6647(2) 0.0530(7) Uani 1 1 d . . .
H3 H 0.8891 0.1642 0.6675 0.064 Uiso 1 1 calc R . .
C1 C 1.0414(2) 0.43317(19) 0.70532(16) 0.0299(5) Uani 1 1 d . . .
H1 H 1.0984 0.5125 0.7440 0.036 Uiso 1 1 calc R . .
C4 C 1.0573(2) 0.34855(19) 0.85266(16) 0.0280(5) Uani 1 1 d . . .
C10 C 0.9739(2) 0.57423(18) 1.07585(15) 0.0258(4) Uani 1 1 d . . .
C8 C 1.0790(2) 0.42830(19) 1.02948(15) 0.0270(4) Uani 1 1 d . . .
C9 C 1.0522(2) 0.50220(19) 1.10201(16) 0.0283(5) Uani 1 1 d . . .
H9 H 1.0876 0.5036 1.1699 0.034 Uiso 1 1 calc R . .
C7 C 1.1562(2) 0.3531(2) 1.05751(17) 0.0329(5) Uani 1 1 d . . .
H7 H 1.1910 0.3545 1.1255 0.039 Uiso 1 1 calc R . .
C6 C 1.1795(3) 0.2794(2) 0.98622(18) 0.0361(5) Uani 1 1 d . . .
H6 H 1.2285 0.2300 1.0056 0.043 Uiso 1 1 calc R . .
C5 C 1.1298(2) 0.2774(2) 0.88261(18) 0.0350(5) Uani 1 1 d . . .
H5 H 1.1468 0.2268 0.8345 0.042 Uiso 1 1 calc R . .
C24 C 0.5323(2) 0.28088(17) 0.30964(14) 0.0211(4) Uani 1 1 d . . .
H24 H 0.4964 0.3264 0.2661 0.025 Uiso 1 1 calc R . .
C23 C 0.4058(2) 0.21803(17) 0.34269(15) 0.0221(4) Uani 1 1 d . . .
H23 H 0.4478 0.2333 0.4169 0.027 Uiso 1 1 calc R . .
C26 C 0.3490(2) 0.08052(18) 0.29133(15) 0.0264(4) Uani 1 1 d . . .
H26 H 0.2674 0.0376 0.3081 0.032 Uiso 1 1 calc R . .
C28 C 0.3075(2) 0.05456(18) 0.17700(16) 0.0264(4) Uani 1 1 d . . .
C27 C 0.4240(2) 0.10887(18) 0.14983(15) 0.0247(4) Uani 1 1 d . . .
C25 C 0.5638(2) 0.18362(18) 0.24189(15) 0.0237(4) Uani 1 1 d . . .
H25 H 0.6445 0.2194 0.2215 0.028 Uiso 1 1 calc R . .
C33 C 0.5944(2) 0.09959(18) 0.30187(15) 0.0268(4) Uani 1 1 d . . .
C38 C 0.7184(2) 0.0727(2) 0.32791(17) 0.0362(5) Uani 1 1 d . . .
H38 H 0.7956 0.1091 0.3098 0.043 Uiso 1 1 calc R . .
C37 C 0.7264(3) -0.0099(2) 0.38176(19) 0.0468(7) Uani 1 1 d . . .
H37 H 0.8094 -0.0287 0.3995 0.056 Uiso 1 1 calc R . .
C36 C 0.6125(3) -0.0640(2) 0.40884(19) 0.0474(7) Uani 1 1 d . . .
H36 H 0.6196 -0.1182 0.4453 0.057 Uiso 1 1 calc R . .
C35 C 0.4873(3) -0.0379(2) 0.38205(17) 0.0383(5) Uani 1 1 d . . .
H35 H 0.4102 -0.0750 0.3999 0.046 Uiso 1 1 calc R . .
C34 C 0.4780(2) 0.04345(18) 0.32877(15) 0.0277(5) Uani 1 1 d . . .
C32 C 0.4055(2) 0.08711(19) 0.04786(16) 0.0315(5) Uani 1 1 d . . .
H32 H 0.4833 0.1215 0.0296 0.038 Uiso 1 1 calc R . .
C31 C 0.2694(3) 0.0130(2) -0.02759(17) 0.0393(6) Uani 1 1 d . . .
H31 H 0.2566 -0.0016 -0.0963 0.047 Uiso 1 1 calc R . .
C30 C 0.1540(3) -0.0384(2) -0.00102(18) 0.0405(6) Uani 1 1 d . . .
H30 H 0.0634 -0.0867 -0.0519 0.049 Uiso 1 1 calc R . .
C29 C 0.1724(2) -0.0187(2) 0.10152(17) 0.0353(5) Uani 1 1 d . . .
H29 H 0.0947 -0.0543 0.1194 0.042 Uiso 1 1 calc R . .
C22 C 0.2866(2) 0.26997(18) 0.32124(15) 0.0246(4) Uani 1 1 d . . .
C11 C 0.4659(2) 0.6034(2) 0.32099(16) 0.0296(5) Uani 1 1 d . . .
H11 H 0.3649 0.5697 0.2993 0.036 Uiso 1 1 calc R . .
C14 C 0.4712(2) 0.65284(19) 0.16235(15) 0.0278(5) Uani 1 1 d . . .
C18 C 0.4881(2) 0.57470(18) 0.08269(15) 0.0250(4) Uani 1 1 d . . .
C19 C 0.5619(2) 0.49730(19) 0.09968(15) 0.0274(5) Uani 1 1 d . . .
H19 H 0.6023 0.4950 0.1660 0.033 Uiso 1 1 calc R . .
C20 C 0.5768(2) 0.42339(18) 0.01989(15) 0.0255(4) Uani 1 1 d . . .
C17 C 0.3433(2) 0.65244(19) -0.03678(16) 0.0309(5) Uani 1 1 d . . .
H17 H 0.3002 0.6537 -0.1031 0.037 Uiso 1 1 calc R . .
C16 C 0.3285(3) 0.7228(2) 0.04131(17) 0.0361(5) Uani 1 1 d . . .
H16 H 0.2743 0.7704 0.0279 0.043 Uiso 1 1 calc R . .
C15 C 0.3951(3) 0.7242(2) 0.14321(17) 0.0346(5) Uani 1 1 d . . .
H15 H 0.3866 0.7740 0.1968 0.042 Uiso 1 1 calc R . .
C13 C 0.6839(2) 0.6917(2) 0.32280(16) 0.0310(5) Uani 1 1 d . . .
H13 H 0.7602 0.7289 0.3043 0.037 Uiso 1 1 calc R . .
C12 C 0.6949(2) 0.66549(19) 0.41104(16) 0.0291(5) Uani 1 1 d . . .
H12 H 0.7820 0.6826 0.4647 0.035 Uiso 1 1 calc DR . .
O7 O 0.0135(9) 0.0109(6) 0.3152(9) 0.177(4) Uani 0.5 1 d . . .
H7A H 0.0450 0.0627 0.2876 0.265 Uiso 0.5 1 d G . .
H7B H 0.0434 0.0436 0.3794 0.265 Uiso 0.5 1 d G . .

loop_
_atom_site_aniso_label
_atom_site_aniso_U_11
_atom_site_aniso_U_22
_atom_site_aniso_U_33
_atom_site_aniso_U_23
_atom_site_aniso_U_13
_atom_site_aniso_U_12
Co1 0.01795(19) 0.0220(2) 0.01887(19) 0.00484(15) 0.00687(15) 0.00712(15)
Co2 0.01841(19) 0.0244(2) 0.01858(19) 0.00243(15) 0.00621(15) 0.00486(16)
O1 0.0236(7) 0.0245(8) 0.0275(7) 0.0014(6) 0.0052(6) 0.0092(6)
O2 0.0194(7) 0.0295(8) 0.0258(7) -0.0005(6) 0.0075(6) 0.0084(6)
O3 0.0168(7) 0.0322(8) 0.0286(8) -0.0012(6) 0.0080(6) 0.0044(6)
O4 0.0226(7) 0.0397(9) 0.0284(8) 0.0057(7) 0.0095(6) 0.0122(7)
O5 0.0203(8) 0.0360(10) 0.0649(12) -0.0111(8) 0.0000(8) 0.0079(7)
O6 0.0513(11) 0.0594(12) 0.0419(10) 0.0025(9) 0.0133(8) 0.0306(10)
N1 0.0303(9) 0.0287(10) 0.0250(9) 0.0052(8) 0.0102(8) 0.0076(8)
N2 0.0340(10) 0.0280(10) 0.0255(9) 0.0084(8) 0.0144(8) 0.0080(8)
N3 0.0255(9) 0.0327(10) 0.0250(9) 0.0116(8) 0.0101(7) 0.0114(8)
N4 0.0283(9) 0.0317(10) 0.0211(8) 0.0088(7) 0.0101(7) 0.0111(8)
C21 0.0189(10) 0.0192(10) 0.0234(10) 0.0075(8) 0.0078(8) 0.0071(8)
C2 0.0728(19) 0.0323(14) 0.0297(13) 0.0018(11) 0.0048(13) -0.0003(13)
C3 0.0653(18) 0.0276(13) 0.0413(14) 0.0086(11) 0.0094(13) -0.0044(12)
C1 0.0320(11) 0.0264(11) 0.0249(11) 0.0060(9) 0.0105(9) 0.0038(9)
C4 0.0284(11) 0.0294(12) 0.0292(11) 0.0124(9) 0.0155(9) 0.0078(9)
C10 0.0236(10) 0.0288(11) 0.0262(10) 0.0121(9) 0.0113(8) 0.0070(9)
C8 0.0237(10) 0.0323(12) 0.0283(11) 0.0144(9) 0.0116(9) 0.0102(9)
C9 0.0271(11) 0.0374(12) 0.0231(10) 0.0147(9) 0.0096(8) 0.0125(9)
C7 0.0316(12) 0.0404(13) 0.0342(12) 0.0211(10) 0.0132(10) 0.0169(10)
C6 0.0385(13) 0.0358(13) 0.0461(14) 0.0223(11) 0.0192(11) 0.0210(11)
C5 0.0406(13) 0.0329(13) 0.0415(13) 0.0149(10) 0.0245(11) 0.0163(11)
C24 0.0176(9) 0.0211(10) 0.0234(10) 0.0049(8) 0.0075(8) 0.0072(8)
C23 0.0194(9) 0.0220(10) 0.0217(10) 0.0031(8) 0.0081(8) 0.0051(8)
C26 0.0244(10) 0.0212(11) 0.0313(11) 0.0050(9) 0.0133(9) 0.0046(8)
C28 0.0245(10) 0.0202(10) 0.0305(11) 0.0020(9) 0.0088(9) 0.0084(9)
C27 0.0246(10) 0.0211(10) 0.0251(10) 0.0024(8) 0.0066(8) 0.0094(8)
C25 0.0193(10) 0.0248(11) 0.0236(10) 0.0025(8) 0.0088(8) 0.0059(8)
C33 0.0283(11) 0.0231(11) 0.0225(10) -0.0013(8) 0.0050(8) 0.0105(9)
C38 0.0311(12) 0.0350(13) 0.0355(12) 0.0000(10) 0.0062(10) 0.0160(10)
C37 0.0497(15) 0.0426(15) 0.0441(14) 0.0059(12) 0.0029(12) 0.0317(13)
C36 0.0714(19) 0.0365(14) 0.0368(13) 0.0125(11) 0.0135(13) 0.0298(14)
C35 0.0542(15) 0.0294(12) 0.0309(12) 0.0073(10) 0.0172(11) 0.0153(11)
C34 0.0347(12) 0.0220(11) 0.0229(10) 0.0008(8) 0.0104(9) 0.0101(9)
C32 0.0361(12) 0.0283(12) 0.0278(11) 0.0040(9) 0.0112(9) 0.0126(10)
C31 0.0484(15) 0.0377(14) 0.0244(11) 0.0009(10) 0.0046(10) 0.0209(12)
C30 0.0306(12) 0.0357(13) 0.0355(13) -0.0067(10) -0.0040(10) 0.0134(11)
C29 0.0242(11) 0.0285(12) 0.0413(13) -0.0013(10) 0.0073(10) 0.0064(9)
C22 0.0193(10) 0.0277(11) 0.0236(10) 0.0035(9) 0.0086(8) 0.0065(9)
C11 0.0254(11) 0.0364(12) 0.0285(11) 0.0126(10) 0.0108(9) 0.0112(9)
C14 0.0308(11) 0.0310(12) 0.0218(10) 0.0110(9) 0.0095(9) 0.0104(9)
C18 0.0247(10) 0.0246(11) 0.0241(10) 0.0099(8) 0.0091(8) 0.0057(9)
C19 0.0286(11) 0.0306(12) 0.0211(10) 0.0118(9) 0.0064(8) 0.0093(9)
C20 0.0245(10) 0.0253(11) 0.0241(10) 0.0107(9) 0.0073(8) 0.0057(8)
C17 0.0350(12) 0.0322(12) 0.0248(11) 0.0134(9) 0.0067(9) 0.0135(10)
C16 0.0415(13) 0.0371(13) 0.0357(12) 0.0153(10) 0.0123(10) 0.0226(11)
C15 0.0416(13) 0.0347(13) 0.0306(12) 0.0077(10) 0.0151(10) 0.0186(11)
C13 0.0263(11) 0.0382(13) 0.0308(11) 0.0119(10) 0.0137(9) 0.0112(10)
C12 0.0246(11) 0.0333(12) 0.0288(11) 0.0111(9) 0.0085(9) 0.0105(9)
O7 0.140(6) 0.135(6) 0.405(14) 0.172(8) 0.202(9) 0.100(5)

loop_
_atom_type_symbol
_atom_type_description
_atom_type_scat_dispersion_real
_atom_type_scat_dispersion_imag
_atom_type_scat_source
C C 0.0033 0.0016 'International Tables Vol C Tables 4.2.6.8 and 6.1.1.4'
H H 0.0000 0.0000 'International Tables Vol C Tables 4.2.6.8 and 6.1.1.4'
Co Co 0.3494 0.9721 'International Tables Vol C Tables 4.2.6.8 and 6.1.1.4'
N N 0.0061 0.0033 'International Tables Vol C Tables 4.2.6.8 and 6.1.1.4'
O O 0.0106 0.0060 'International Tables Vol C Tables 4.2.6.8 and 6.1.1.4'

loop_
_geom_angle_atom_site_label_1
_geom_angle_atom_site_label_2
_geom_angle_atom_site_label_3
_geom_angle
_geom_angle_site_symmetry_1
_geom_angle_site_symmetry_3
O1 Co1 O1 180.00(7) 2_666 .
O1 Co1 O2 96.17(6) . .
O1 Co1 O2 83.83(6) . 2_666
O1 Co1 O2 83.83(6) 2_666 .
O1 Co1 O2 96.17(6) 2_666 2_666
O1 Co1 N3 88.31(7) . .
O1 Co1 N3 91.69(7) . 2_666
O1 Co1 N3 88.31(7) 2_666 2_666
O1 Co1 N3 91.69(7) 2_666 .
O2 Co1 O2 180.0 . 2_666
O2 Co1 N3 87.54(6) . .
O2 Co1 N3 87.54(6) 2_666 2_666
O2 Co1 N3 92.45(6) . 2_666
O2 Co1 N3 92.46(6) 2_666 .
N3 Co1 N3 180.0 . 2_666
O3 Co2 O3 180.0 . 2_766
O3 Co2 N1 91.48(7) . .
O3 Co2 N1 91.48(7) 2_766 2_766
O3 Co2 N1 88.52(7) . 2_766
O3 Co2 N1 88.52(7) 2_766 .
O4 Co2 O3 97.11(6) . .
O4 Co2 O3 97.11(6) 2_766 2_766
O4 Co2 O3 82.89(6) 2_766 .
O4 Co2 O3 82.89(6) . 2_766
O4 Co2 O4 180.0 . 2_766
O4 Co2 N1 91.38(7) . 2_766
O4 Co2 N1 88.62(7) 2_766 2_766
O4 Co2 N1 88.62(7) . .
O4 Co2 N1 91.38(7) 2_766 .
N1 Co2 N1 180.0 2_766 .
C22 O1 Co1 132.05(13) . .
C21 O2 Co1 134.78(12) . .
C21 O3 Co2 128.10(13) . .
C2 N1 Co2 126.85(15) . .
C1 N1 Co2 128.21(15) . .
C1 N1 C2 104.94(19) . .
C3 N2 C4 125.53(18) . .
C1 N2 C3 105.72(18) . .
C1 N2 C4 128.55(18) . .
C11 N3 Co1 123.79(14) . .
C11 N3 C12 105.56(17) . .
C12 N3 Co1 127.33(13) . .
C11 N4 C14 126.09(18) . .
C11 N4 C13 106.99(17) . .
C13 N4 C14 126.66(17) . .
O2 C21 C24 118.88(16) . .
O3 C21 O2 124.27(17) . .
O3 C21 C24 116.84(16) . .
C3 C2 N1 110.5(2) . .
C2 C3 N2 106.5(2) . .
N1 C1 N2 112.37(19) . .
C10 C4 N2 119.85(18) 2_767 .
C5 C4 N2 118.86(19) . .
C5 C4 C10 121.28(19) . 2_767
C4 C10 C8 117.47(19) 2_767 2_767
C9 C10 C4 124.28(19) . 2_767
C9 C10 C8 118.25(19) . 2_767
C9 C8 C10 119.73(19) . 2_767
C9 C8 C7 121.08(19) . .
C7 C8 C10 119.18(19) . 2_767
C8 C9 C10 122.02(19) . .
C6 C7 C8 120.9(2) . .
C7 C6 C5 120.4(2) . .
C4 C5 C6 120.7(2) . .
C21 C24 C23 112.77(15) . .
C21 C24 C25 113.36(15) . .
C25 C24 C23 109.33(15) . .
C26 C23 C24 108.78(15) . .
C22 C23 C24 111.87(16) . .
C22 C23 C26 113.75(16) . .
C28 C26 C23 109.17(16) . .
C28 C26 C34 106.08(16) . .
C34 C26 C23 106.37(16) . .
C27 C28 C26 113.23(17) . .
C29 C28 C26 126.63(19) . .
C29 C28 C27 120.1(2) . .
C28 C27 C25 112.90(17) . .
C32 C27 C28 120.04(19) . .
C32 C27 C25 126.99(19) . .
C27 C25 C24 107.79(16) . .
C33 C25 C24 107.71(16) . .
C33 C25 C27 105.65(16) . .
C38 C33 C25 126.9(2) . .
C38 C33 C34 120.1(2) . .
C34 C33 C25 112.99(18) . .
C33 C38 C37 119.1(2) . .
C36 C37 C38 120.7(2) . .
C37 C36 C35 120.4(2) . .
C34 C35 C36 119.6(2) . .
C33 C34 C26 113.01(18) . .
C35 C34 C26 126.7(2) . .
C35 C34 C33 120.3(2) . .
C27 C32 C31 119.5(2) . .
C30 C31 C32 120.5(2) . .
C31 C30 C29 120.3(2) . .
C28 C29 C30 119.5(2) . .
O1 C22 C23 117.43(17) . .
O5 C22 O1 123.41(19) . .
O5 C22 C23 119.16(18) . .
N3 C11 N4 111.51(19) . .
C18 C14 N4 117.62(18) . .
C15 C14 N4 119.93(19) . .
C15 C14 C18 122.45(19) . .
C14 C18 C20 117.12(18) . 2_665
C19 C18 C14 123.74(18) . .
C19 C18 C20 119.14(19) . 2_665
C20 C19 C18 121.83(18) . .
C19 C20 C18 119.01(19) . 2_665
C19 C20 C17 122.34(18) . 2_665
C17 C20 C18 118.64(19) 2_665 2_665
C16 C17 C20 121.71(19) . 2_665
C17 C16 C15 120.3(2) . .
C14 C15 C16 119.8(2) . .
C12 C13 N4 106.24(18) . .
C13 C12 N3 109.70(18) . .

loop_
_geom_bond_atom_site_label_1
_geom_bond_atom_site_label_2
_geom_bond_distance
_geom_bond_site_symmetry_2
Co1 O1 2.1062(15) 2_666
Co1 O1 2.1062(15) .
Co1 O2 2.1174(15) 2_666
Co1 O2 2.1174(15) .
Co1 N3 2.1244(17) 2_666
Co1 N3 2.1244(17) .
Co2 O3 2.1128(15) 2_766
Co2 O3 2.1128(15) .
Co2 O4 2.0933(15) .
Co2 O4 2.0933(15) 2_766
Co2 N1 2.1727(18) 2_766
Co2 N1 2.1728(18) .
O1 C22 1.269(2) .
O2 C21 1.260(2) .
O3 C21 1.259(2) .
O5 C22 1.246(2) .
N1 C2 1.362(3) .
N1 C1 1.310(3) .
N2 C3 1.372(3) .
N2 C1 1.350(3) .
N2 C4 1.444(3) .
N3 C11 1.315(3) .
N3 C12 1.382(3) .
N4 C11 1.346(3) .
N4 C14 1.438(3) .
N4 C13 1.377(3) .
C21 C24 1.538(3) .
C2 C3 1.345(4) .
C4 C10 1.435(3) 2_767
C4 C5 1.360(3) .
C10 C4 1.435(3) 2_767
C10 C8 1.439(3) 2_767
C10 C9 1.396(3) .
C8 C10 1.439(3) 2_767
C8 C9 1.393(3) .
C8 C7 1.428(3) .
C7 C6 1.358(3) .
C6 C5 1.416(3) .
C24 C23 1.567(3) .
C24 C25 1.565(3) .
C23 C26 1.556(3) .
C23 C22 1.529(3) .
C26 C28 1.511(3) .
C26 C34 1.518(3) .
C28 C27 1.401(3) .
C28 C29 1.388(3) .
C27 C25 1.517(3) .
C27 C32 1.381(3) .
C25 C33 1.511(3) .
C33 C38 1.381(3) .
C33 C34 1.404(3) .
C38 C37 1.397(3) .
C37 C36 1.378(4) .
C36 C35 1.387(4) .
C35 C34 1.379(3) .
C32 C31 1.396(3) .
C31 C30 1.377(4) .
C30 C29 1.391(3) .
C14 C18 1.433(3) .
C14 C15 1.354(3) .
C18 C19 1.397(3) .
C18 C20 1.435(3) 2_665
C19 C20 1.395(3) .
C20 C18 1.435(3) 2_665
C20 C17 1.425(3) 2_665
C17 C20 1.425(3) 2_665
C17 C16 1.355(3) .
C16 C15 1.415(3) .
C13 C12 1.349(3) .

loop_
_geom_torsion_atom_site_label_1
_geom_torsion_atom_site_label_2
_geom_torsion_atom_site_label_3
_geom_torsion_atom_site_label_4
_geom_torsion
_geom_torsion_site_symmetry_1
_geom_torsion_site_symmetry_4
Co1 O1 C22 O5 160.78(16) . .
Co1 O1 C22 C23 -19.7(3) . .
Co1 O2 C21 O3 141.72(16) . .
Co1 O2 C21 C24 -37.2(3) . .
Co1 N3 C11 N4 -160.65(14) . .
Co1 N3 C12 C13 159.37(15) . .
Co2 O3 C21 O2 0.8(3) . .
Co2 O3 C21 C24 179.78(12) . .
Co2 N1 C2 C3 179.44(19) . .
Co2 N1 C1 N2 179.63(14) . .
O2 C21 C24 C23 -31.5(2) . .
O2 C21 C24 C25 -156.46(17) . .
O3 C21 C24 C23 149.43(17) . .
O3 C21 C24 C25 24.5(2) . .
N1 C2 C3 N2 0.8(4) . .
N2 C4 C5 C6 179.99(19) . .
N4 C14 C18 C19 1.3(3) . .
N4 C14 C18 C20 -179.47(17) . 2_665
N4 C14 C15 C16 -178.9(2) . .
N4 C13 C12 N3 0.6(2) . .
C21 C24 C23 C26 -130.37(17) . .
C21 C24 C23 C22 103.12(18) . .
C21 C24 C25 C27 -174.66(16) . .
C21 C24 C25 C33 71.8(2) . .
C2 N1 C1 N2 -1.1(3) . .
C3 N2 C1 N1 1.6(3) . .
C3 N2 C4 C10 -126.5(3) . 2_767
C3 N2 C4 C5 52.1(3) . .
C1 N1 C2 C3 0.2(3) . .
C1 N2 C3 C2 -1.4(3) . .
C1 N2 C4 C10 59.5(3) . 2_767
C1 N2 C4 C5 -121.9(2) . .
C4 N2 C3 C2 -176.5(2) . .
C4 N2 C1 N1 176.57(19) . .
C4 C10 C9 C8 179.7(2) 2_767 .
C10 C4 C5 C6 -1.4(3) 2_767 .
C10 C8 C9 C10 0.5(3) 2_767 .
C10 C8 C7 C6 -0.2(3) 2_767 .
C8 C10 C9 C8 -0.5(3) 2_767 .
C8 C7 C6 C5 1.1(3) . .
C9 C8 C7 C6 178.7(2) . .
C7 C8 C9 C10 -178.41(19) . .
C7 C6 C5 C4 -0.3(3) . .
C24 C23 C26 C28 -54.3(2) . .
C24 C23 C26 C34 59.8(2) . .
C24 C23 C22 O1 -61.9(2) . .
C24 C23 C22 O5 117.7(2) . .
C24 C25 C33 C38 -122.9(2) . .
C24 C25 C33 C34 59.1(2) . .
C23 C24 C25 C27 58.6(2) . .
C23 C24 C25 C33 -55.0(2) . .
C23 C26 C28 C27 59.6(2) . .
C23 C26 C28 C29 -123.1(2) . .
C23 C26 C34 C33 -60.6(2) . .
C23 C26 C34 C35 120.7(2) . .
C26 C23 C22 O1 174.33(17) . .
C26 C23 C22 O5 -6.1(3) . .
C26 C28 C27 C25 -1.4(2) . .
C26 C28 C27 C32 175.74(18) . .
C26 C28 C29 C30 -176.5(2) . .
C28 C26 C34 C33 55.5(2) . .
C28 C26 C34 C35 -123.1(2) . .
C28 C27 C25 C24 -58.0(2) . .
C28 C27 C25 C33 56.9(2) . .
C28 C27 C32 C31 1.5(3) . .
C27 C28 C29 C30 0.6(3) . .
C27 C25 C33 C38 122.1(2) . .
C27 C25 C33 C34 -55.9(2) . .
C27 C32 C31 C30 -0.2(3) . .
C25 C24 C23 C26 -3.3(2) . .
C25 C24 C23 C22 -129.80(16) . .
C25 C27 C32 C31 178.2(2) . .
C25 C33 C38 C37 -178.4(2) . .
C25 C33 C34 C26 -0.1(2) . .
C25 C33 C34 C35 178.72(18) . .
C33 C38 C37 C36 -0.1(3) . .
C38 C33 C34 C26 -178.19(18) . .
C38 C33 C34 C35 0.6(3) . .
C38 C37 C36 C35 0.7(4) . .
C37 C36 C35 C34 -0.6(4) . .
C36 C35 C34 C26 178.6(2) . .
C36 C35 C34 C33 0.0(3) . .
C34 C26 C28 C27 -54.6(2) . .
C34 C26 C28 C29 122.6(2) . .
C34 C33 C38 C37 -0.5(3) . .
C32 C27 C25 C24 125.0(2) . .
C32 C27 C25 C33 -120.0(2) . .
C32 C31 C30 C29 -1.0(4) . .
C31 C30 C29 C28 0.8(3) . .
C29 C28 C27 C25 -178.86(19) . .
C29 C28 C27 C32 -1.7(3) . .
C22 C23 C26 C28 71.2(2) . .
C22 C23 C26 C34 -174.77(16) . .
C11 N3 C12 C13 -0.4(2) . .
C11 N4 C14 C18 -106.3(2) . .
C11 N4 C14 C15 72.8(3) . .
C11 N4 C13 C12 -0.6(2) . .
C14 N4 C11 N3 174.84(19) . .
C14 N4 C13 C12 -175.0(2) . .
C14 C18 C19 C20 -179.48(19) . .
C18 C14 C15 C16 0.2(3) . .
C18 C19 C20 C18 -1.3(3) . 2_665
C18 C19 C20 C17 177.47(19) . 2_665
C20 C18 C19 C20 1.3(3) 2_665 .
C20 C17 C16 C15 1.1(3) 2_665 .
C17 C16 C15 C14 -1.5(4) . .
C15 C14 C18 C19 -177.8(2) . .
C15 C14 C18 C20 1.4(3) . 2_665
C13 N4 C11 N3 0.3(2) . .
C13 N4 C14 C18 67.1(3) . .
C13 N4 C14 C15 -113.8(3) . .
C12 N3 C11 N4 0.0(2) . .
